data_1553815
loop_
_publ_author_name
'Yao, Qian'
'Lin, Lili'
'Zhang, Hang'
'Yu, Han'
'Xiong, Qian'
'Liu, Xiaohua'
'Feng, Xiaoming'

_publ_section_title
;
 The asymmetric synthesis of multisubstituted diquinanes via the domino
 reaction of electron-deficient enynes
;
_journal_issue 10
_journal_name_full 'Organic Chemistry Frontiers'
_journal_page_first 2012
_journal_paper_doi 10.1039/C7QO00408G
_journal_volume 4
_journal_year 2017
_chemical_absolute_configuration ad
_chemical_formula_moiety 'C23 H23 Cl O7'
_chemical_formula_sum 'C23 H23 Cl O7'
_chemical_formula_weight 446.86
_space_group_crystal_system orthorhombic
_space_group_IT_number 19
_space_group_name_Hall 'P 2ac 2ab'
_space_group_name_H-M_alt 'P 21 21 21'
_atom_sites_solution_hydrogens geom
_atom_sites_solution_primary dual
_audit_creation_date 2016-10-19
_audit_creation_method
;
Olex2 1.2
(compiled 2016.09.09 svn.r3337 for OlexSys, GUI svn.r5227)
;
_audit_update_record
;
2016-11-30 deposited with the CCDC.
2017-07-05 downloaded from the CCDC.
;
_cell_angle_alpha 90
_cell_angle_beta 90
_cell_angle_gamma 90
_cell_formula_units_Z 4
_cell_length_a 6.82668(15)
_cell_length_b 9.4989(2)
_cell_length_c 34.5079(10)
_cell_measurement_reflns_used 4641
_cell_measurement_temperature 293.49(15)
_cell_measurement_theta_max 72.4700
_cell_measurement_theta_min 3.8540
_cell_volume 2237.70(9)
_computing_cell_refinement
;
CrysAlisPro, Agilent Technologies,
Version 1.171.37.35 (release 13-08-2014 CrysAlis171 .NET)
(compiled Aug 13 2014,18:06:01)
;
_computing_data_collection
;
CrysAlisPro, Agilent Technologies,
Version 1.171.37.35 (release 13-08-2014 CrysAlis171 .NET)
(compiled Aug 13 2014,18:06:01)
;
_computing_data_reduction
;
CrysAlisPro, Agilent Technologies,
Version 1.171.37.35 (release 13-08-2014 CrysAlis171 .NET)
(compiled Aug 13 2014,18:06:01)
;
_computing_molecular_graphics 'Olex2 (Dolomanov et al., 2009)'
_computing_publication_material 'Olex2 (Dolomanov et al., 2009)'
_computing_structure_refinement 'ShelXL (Sheldrick, 2015)'
_computing_structure_solution 'ShelXT (Sheldrick, 2015)'
_diffrn_ambient_environment air
_diffrn_ambient_temperature 293.49(15)
_diffrn_detector 'CCD plate'
_diffrn_detector_area_resol_mean 15.9595
_diffrn_detector_type EosS2
_diffrn_measured_fraction_theta_full 1.000
_diffrn_measured_fraction_theta_max 0.999
_diffrn_measurement_details
;
#__ type_ start__ end____ width___ exp.time_
  1 omega   10.00  104.00   1.0000    1.3750
omega____ theta____ kappa____ phi______ frames
    -       36.2921   77.0000  150.0000 94

#__ type_ start__ end____ width___ exp.time_
  2 omega   20.00  104.00   1.0000    1.3750
omega____ theta____ kappa____ phi______ frames
    -       36.2921   57.0000  150.0000 84

#__ type_ start__ end____ width___ exp.time_
  3 omega  -31.00   63.00   1.0000    1.3750
omega____ theta____ kappa____ phi______ frames
    -       36.2921  -77.0000  -30.0000 94

#__ type_ start__ end____ width___ exp.time_
  4 omega  -31.00   53.00   1.0000    1.3750
omega____ theta____ kappa____ phi______ frames
    -       36.2921  -57.0000    0.0000 84

#__ type_ start__ end____ width___ exp.time_
  5 omega   10.00  104.00   1.0000    1.3750
omega____ theta____ kappa____ phi______ frames
    -       36.2921   77.0000   90.0000 94

#__ type_ start__ end____ width___ exp.time_
  6 omega   39.00  109.00   1.0000    7.5000
omega____ theta____ kappa____ phi______ frames
    -      108.0000  -94.0000   60.0000 70

#__ type_ start__ end____ width___ exp.time_
  7 omega   38.00   91.00   1.0000    7.5000
omega____ theta____ kappa____ phi______ frames
    -      108.0000  -30.0000 -120.0000 53

#__ type_ start__ end____ width___ exp.time_
  8 omega   40.00   98.00   1.0000    7.5000
omega____ theta____ kappa____ phi______ frames
    -      108.0000  -45.0000   30.0000 58

#__ type_ start__ end____ width___ exp.time_
  9 omega   40.00   98.00   1.0000    7.5000
omega____ theta____ kappa____ phi______ frames
    -      108.0000  -45.0000  -30.0000 58

#__ type_ start__ end____ width___ exp.time_
 10 omega   38.00   91.00   1.0000    7.5000
omega____ theta____ kappa____ phi______ frames
    -      108.0000  -30.0000   90.0000 53

#__ type_ start__ end____ width___ exp.time_
 11 omega   38.00  116.00   1.0000    7.5000
omega____ theta____ kappa____ phi______ frames
    -      108.0000 -111.0000 -180.0000 78

#__ type_ start__ end____ width___ exp.time_
 12 omega   39.00  177.00   1.0000    7.5000
omega____ theta____ kappa____ phi______ frames
    -      108.0000    0.0000  -60.0000 138

#__ type_ start__ end____ width___ exp.time_
 13 omega  -33.00   55.00   1.0000    1.3750
omega____ theta____ kappa____ phi______ frames
    -       36.2921  -38.0000  150.0000 88

#__ type_ start__ end____ width___ exp.time_
 14 omega    1.00   75.00   1.0000    1.3750
omega____ theta____ kappa____ phi______ frames
    -       36.2921  -99.0000  120.0000 74

#__ type_ start__ end____ width___ exp.time_
 15 omega   20.00   77.00   1.0000    1.3750
omega____ theta____ kappa____ phi______ frames
    -       36.2921   57.0000 -120.0000 57

#__ type_ start__ end____ width___ exp.time_
 16 omega   17.00  105.00   1.0000    1.3750
omega____ theta____ kappa____ phi______ frames
    -       36.2921   38.0000  -30.0000 88
;
_diffrn_measurement_device 'four-circle diffractometer'
_diffrn_measurement_device_type 'New Gemini, Dual, Cu at zero, EosS2'
_diffrn_measurement_method '\w scans'
_diffrn_orient_matrix_UB_11 -0.0335980000
_diffrn_orient_matrix_UB_12 -0.0431330000
_diffrn_orient_matrix_UB_13 0.0425111000
_diffrn_orient_matrix_UB_21 -0.0463296000
_diffrn_orient_matrix_UB_22 0.1541115000
_diffrn_orient_matrix_UB_23 0.0104321000
_diffrn_orient_matrix_UB_31 -0.2183538000
_diffrn_orient_matrix_UB_32 -0.0260708000
_diffrn_orient_matrix_UB_33 -0.0087765000
_diffrn_radiation_monochromator graphite
_diffrn_radiation_probe x-ray
_diffrn_radiation_type CuK\a
_diffrn_radiation_wavelength 1.54184
_diffrn_reflns_av_R_equivalents 0.0365
_diffrn_reflns_av_unetI/netI 0.0283
_diffrn_reflns_Laue_measured_fraction_full 1.000
_diffrn_reflns_Laue_measured_fraction_max 0.999
_diffrn_reflns_limit_h_max 5
_diffrn_reflns_limit_h_min -8
_diffrn_reflns_limit_k_max 11
_diffrn_reflns_limit_k_min -11
_diffrn_reflns_limit_l_max 41
_diffrn_reflns_limit_l_min -40
_diffrn_reflns_number 11954
_diffrn_reflns_point_group_measured_fraction_full 1.000
_diffrn_reflns_point_group_measured_fraction_max 0.999
_diffrn_reflns_theta_full 67.074
_diffrn_reflns_theta_max 67.074
_diffrn_reflns_theta_min 5.127
_diffrn_source 'Enhance (Cu) X-ray Source'
_exptl_absorpt_coefficient_mu 1.868
_exptl_absorpt_correction_T_max 1.00000
_exptl_absorpt_correction_T_min 0.42940
_exptl_absorpt_correction_type multi-scan
_exptl_absorpt_process_details
;
CrysAlisPro, Agilent Technologies,
Version 1.171.37.35 (release 13-08-2014 CrysAlis171 .NET)
(compiled Aug 13 2014,18:06:01)
Empirical absorption correction using spherical harmonics,
 implemented in SCALE3 ABSPACK scaling algorithm.
;
_exptl_crystal_colour 'clear colourless'
_exptl_crystal_colour_lustre clear
_exptl_crystal_colour_primary colourless
_exptl_crystal_density_diffrn 1.326
_exptl_crystal_density_method 'not measured'
_exptl_crystal_description plate
_exptl_crystal_F_000 936
_exptl_crystal_size_max 0.4
_exptl_crystal_size_mid 0.4
_exptl_crystal_size_min 0.2
_refine_diff_density_max 0.323
_refine_diff_density_min -0.217
_refine_diff_density_rms 0.051
_refine_ls_abs_structure_details
;
 Flack x determined using 1356 quotients [(I+)-(I-)]/[(I+)+(I-)]
 (Parsons, Flack and Wagner, Acta Cryst. B69 (2013) 249-259).
;
_refine_ls_abs_structure_Flack 0.000(12)
_refine_ls_extinction_method none
_refine_ls_goodness_of_fit_ref 1.044
_refine_ls_hydrogen_treatment constr
_refine_ls_matrix_type full
_refine_ls_number_parameters 283
_refine_ls_number_reflns 3976
_refine_ls_number_restraints 0
_refine_ls_restrained_S_all 1.044
_refine_ls_R_factor_all 0.0575
_refine_ls_R_factor_gt 0.0535
_refine_ls_shift/su_max 0.001
_refine_ls_shift/su_mean 0.000
_refine_ls_structure_factor_coef Fsqd
_refine_ls_weighting_details 'w=1/[\s^2^(Fo^2^)+(0.1004P)^2^+0.2458P] where P=(Fo^2^+2Fc^2^)/3'
_refine_ls_weighting_scheme calc
_refine_ls_wR_factor_gt 0.1492
_refine_ls_wR_factor_ref 0.1553
_reflns_Friedel_coverage 0.710
_reflns_Friedel_fraction_full 1.000
_reflns_Friedel_fraction_max 1.000
_reflns_number_gt 3621
_reflns_number_total 3976
_reflns_threshold_expression 'I > 2\s(I)'
_cod_data_source_file c7qo00408g2.cif
_cod_data_source_block 1
_cod_original_cell_volume 2237.69(10)
_cod_database_code 1553815
_shelx_space_group_comment
;
The symmetry employed for this shelxl refinement is uniquely defined
by the following loop, which should always be used as a source of
symmetry information in preference to the above space-group names.
They are only intended as comments.
;
_reflns_odcompleteness_completeness 99.83
_reflns_odcompleteness_iscentric 1
_reflns_odcompleteness_theta 66.97
_olex2_refinement_description
;
1. Fixed Uiso
 At 1.2 times of:
  All C(H) groups, All C(H,H) groups
 At 1.5 times of:
  All C(H,H,H) groups
2.a Ternary CH refined with riding coordinates:
 C13(H13), C16(H16)
2.b Secondary CH2 refined with riding coordinates:
 C11(H11A,H11B), C12(H12A,H12B), C15(H15A,H15B), C17(H17A,H17B)
2.c Aromatic/amide H refined with riding coordinates:
 C2(H2), C3(H3), C4(H4), C5(H5)
2.d Idealised Me refined as rotating group:
 C19(H19A,H19B,H19C), C21(H21A,H21B,H21C), C23(H23A,H23B,H23C)
;
_shelx_shelxl_version_number 2014/7
_olex2_submission_special_instructions 'No special instructions were received'

loop_
_space_group_symop_operation_xyz
'x, y, z'
'-x+1/2, -y, z+1/2'
'-x, y+1/2, -z+1/2'
'x+1/2, -y+1/2, -z'

loop_
_atom_site_label
_atom_site_type_symbol
_atom_site_fract_x
_atom_site_fract_y
_atom_site_fract_z
_atom_site_U_iso_or_equiv
_atom_site_adp_type
_atom_site_occupancy
_atom_site_site_symmetry_order
_atom_site_calc_flag
_atom_site_refinement_flags_posn
Cl1 Cl 0.4710(3) 0.7077(3) 0.73202(4) 0.1337(9) Uani 1 1 d .
O1 O 0.1935(5) 0.3981(3) 0.62227(9) 0.0695(8) Uani 1 1 d .
O2 O 0.1294(6) 0.5108(4) 0.56726(10) 0.0860(10) Uani 1 1 d .
O3 O 0.5998(6) 0.4257(3) 0.57617(9) 0.0721(9) Uani 1 1 d .
O4 O 0.7629(4) 1.0796(3) 0.54802(8) 0.0619(7) Uani 1 1 d .
O5 O 0.4377(5) 1.0611(3) 0.54300(8) 0.0679(8) Uani 1 1 d .
O6 O 0.6313(5) 1.1156(3) 0.63512(8) 0.0692(8) Uani 1 1 d .
O7 O 0.8926(5) 0.9732(4) 0.63400(9) 0.0732(8) Uani 1 1 d .
C1 C 0.6778(8) 0.6009(6) 0.73795(12) 0.0711(11) Uani 1 1 d .
C2 C 0.7293(10) 0.5601(8) 0.77469(14) 0.0947(17) Uani 1 1 d .
H2 H 0.6524 0.5863 0.7957 0.114 Uiso 1 1 calc R
C3 C 0.8913(12) 0.4819(8) 0.78022(15) 0.106(2) Uani 1 1 d .
H3 H 0.9276 0.4551 0.8051 0.127 Uiso 1 1 calc R
C4 C 1.0028(11) 0.4419(7) 0.7491(2) 0.0998(19) Uani 1 1 d .
H4 H 1.1129 0.3859 0.7528 0.120 Uiso 1 1 calc R
C5 C 0.9519(8) 0.4848(6) 0.71203(14) 0.0746(12) Uani 1 1 d .
H5 H 1.0298 0.4590 0.6911 0.090 Uiso 1 1 calc R
C6 C 0.7870(6) 0.5651(4) 0.70602(10) 0.0534(8) Uani 1 1 d .
C7 C 0.7289(5) 0.6052(4) 0.66772(10) 0.0484(8) Uani 1 1 d .
C8 C 0.6762(5) 0.6354(3) 0.63560(10) 0.0449(7) Uani 1 1 d .
C9 C 0.6083(5) 0.6704(3) 0.59690(9) 0.0426(7) Uani 1 1 d .
C10 C 0.6310(5) 0.5454(4) 0.56854(10) 0.0477(8) Uani 1 1 d .
C11 C 0.6999(7) 0.6023(4) 0.53010(11) 0.0594(9) Uani 1 1 d .
H11A H 0.6129 0.5722 0.5095 0.071 Uiso 1 1 calc R
H11B H 0.8310 0.5687 0.5244 0.071 Uiso 1 1 calc R
C12 C 0.6988(6) 0.7616(4) 0.53357(10) 0.0533(8) Uani 1 1 d .
H12A H 0.5776 0.8001 0.5234 0.064 Uiso 1 1 calc R
H12B H 0.8076 0.8021 0.5193 0.064 Uiso 1 1 calc R
C13 C 0.7183(5) 0.7935(3) 0.57749(9) 0.0431(7) Uani 1 1 d .
H13 H 0.8563 0.7937 0.5853 0.052 Uiso 1 1 calc R
C14 C 0.6143(5) 0.9280(4) 0.59218(9) 0.0445(7) Uani 1 1 d .
C15 C 0.4176(5) 0.8789(4) 0.60947(11) 0.0518(8) Uani 1 1 d .
H15A H 0.4202 0.8856 0.6375 0.062 Uiso 1 1 calc R
H15B H 0.3109 0.9364 0.5998 0.062 Uiso 1 1 calc R
C16 C 0.3920(5) 0.7262(4) 0.59677(9) 0.0432(7) Uani 1 1 d .
H16 H 0.3448 0.7260 0.5700 0.052 Uiso 1 1 calc R
C17 C 0.2477(5) 0.6431(4) 0.62130(11) 0.0501(8) Uani 1 1 d .
H17A H 0.3090 0.6170 0.6456 0.060 Uiso 1 1 calc R
H17B H 0.1346 0.7013 0.6271 0.060 Uiso 1 1 calc R
C18 C 0.1824(5) 0.5121(4) 0.60014(11) 0.0551(9) Uani 1 1 d .
C19 C 0.1491(12) 0.2674(5) 0.6026(2) 0.106(2) Uani 1 1 d .
H19A H 0.2436 0.2516 0.5824 0.159 Uiso 1 1 calc GR
H19B H 0.0205 0.2728 0.5914 0.159 Uiso 1 1 calc GR
H19C H 0.1538 0.1911 0.6208 0.159 Uiso 1 1 calc GR
C20 C 0.5893(6) 1.0318(3) 0.55843(10) 0.0493(8) Uani 1 1 d .
C21 C 0.7687(10) 1.1744(5) 0.51522(13) 0.0821(15) Uani 1 1 d .
H21A H 0.7075 1.1303 0.4933 0.123 Uiso 1 1 calc GR
H21B H 0.9025 1.1961 0.5091 0.123 Uiso 1 1 calc GR
H21C H 0.7001 1.2596 0.5215 0.123 Uiso 1 1 calc GR
C22 C 0.7344(6) 1.0058(4) 0.62289(10) 0.0518(8) Uani 1 1 d .
C23 C 0.7197(10) 1.2096(6) 0.66281(15) 0.0913(17) Uani 1 1 d .
H23A H 0.8290 1.2567 0.6510 0.137 Uiso 1 1 calc GR
H23B H 0.7641 1.1568 0.6848 0.137 Uiso 1 1 calc GR
H23C H 0.6249 1.2781 0.6710 0.137 Uiso 1 1 calc GR

loop_
_atom_site_aniso_label
_atom_site_aniso_U_11
_atom_site_aniso_U_22
_atom_site_aniso_U_33
_atom_site_aniso_U_23
_atom_site_aniso_U_13
_atom_site_aniso_U_12
Cl1 0.1170(12) 0.214(2) 0.0702(8) -0.0007(11) 0.0136(8) 0.0725(14)
O1 0.0811(19) 0.0523(14) 0.0752(18) -0.0025(13) 0.0197(15) -0.0113(14)
O2 0.098(3) 0.090(2) 0.0702(19) -0.0130(17) -0.0223(18) -0.025(2)
O3 0.098(2) 0.0433(13) 0.0749(19) -0.0076(13) 0.0219(17) -0.0034(15)
O4 0.0696(16) 0.0606(15) 0.0557(14) 0.0151(12) 0.0009(13) -0.0092(14)
O5 0.0724(18) 0.0675(17) 0.0638(17) -0.0008(14) -0.0195(14) 0.0121(15)
O6 0.087(2) 0.0553(15) 0.0650(16) -0.0193(13) -0.0010(15) -0.0089(15)
O7 0.0709(18) 0.085(2) 0.0632(17) -0.0099(15) -0.0228(15) -0.0073(17)
C1 0.077(3) 0.085(3) 0.051(2) -0.0003(19) -0.0015(19) -0.005(2)
C2 0.101(4) 0.136(5) 0.047(2) 0.008(3) -0.006(2) -0.001(4)
C3 0.129(5) 0.136(5) 0.053(3) 0.021(3) -0.031(3) -0.023(5)
C4 0.106(4) 0.104(4) 0.089(4) 0.015(3) -0.039(3) 0.017(4)
C5 0.077(3) 0.084(3) 0.062(2) 0.001(2) -0.017(2) 0.008(2)
C6 0.063(2) 0.0504(17) 0.0473(18) 0.0023(14) -0.0111(16) -0.0142(18)
C7 0.0518(18) 0.0488(17) 0.0447(17) 0.0002(13) -0.0013(14) -0.0081(15)
C8 0.0443(15) 0.0438(15) 0.0464(18) 0.0015(13) 0.0026(13) -0.0026(14)
C9 0.0436(16) 0.0442(16) 0.0402(15) -0.0024(12) -0.0003(14) -0.0011(14)
C10 0.0457(16) 0.0449(18) 0.0524(18) -0.0062(13) 0.0017(14) 0.0024(14)
C11 0.074(2) 0.060(2) 0.0451(18) -0.0080(15) 0.0072(17) 0.0091(19)
C12 0.064(2) 0.0550(19) 0.0412(16) 0.0010(14) 0.0111(15) 0.0051(17)
C13 0.0405(15) 0.0469(16) 0.0420(15) 0.0012(13) -0.0003(13) -0.0014(14)
C14 0.0450(15) 0.0449(16) 0.0436(16) -0.0007(13) -0.0008(14) -0.0011(15)
C15 0.0483(18) 0.0448(16) 0.062(2) -0.0072(15) 0.0057(15) -0.0001(16)
C16 0.0396(15) 0.0471(16) 0.0428(15) -0.0038(13) -0.0023(13) -0.0033(14)
C17 0.0441(17) 0.0535(18) 0.0526(18) -0.0044(14) 0.0018(15) -0.0048(15)
C18 0.0448(17) 0.058(2) 0.062(2) -0.0034(17) 0.0053(16) -0.0098(16)
C19 0.138(6) 0.052(2) 0.129(5) -0.012(3) 0.044(4) -0.021(3)
C20 0.059(2) 0.0425(16) 0.0463(18) -0.0063(13) -0.0077(16) 0.0025(16)
C21 0.121(4) 0.061(2) 0.065(3) 0.0190(19) 0.013(3) 0.004(3)
C22 0.065(2) 0.0492(17) 0.0413(16) 0.0022(14) 0.0020(15) -0.0131(17)
C23 0.118(4) 0.084(3) 0.073(3) -0.036(2) 0.013(3) -0.033(3)

loop_
_atom_type_symbol
_atom_type_description
_atom_type_scat_dispersion_real
_atom_type_scat_dispersion_imag
_atom_type_scat_source
C C 0.0181 0.0091 'International Tables Vol C Tables 4.2.6.8 and 6.1.1.4'
H H 0.0000 0.0000 'International Tables Vol C Tables 4.2.6.8 and 6.1.1.4'
Cl Cl 0.3639 0.7018 'International Tables Vol C Tables 4.2.6.8 and 6.1.1.4'
O O 0.0492 0.0322 'International Tables Vol C Tables 4.2.6.8 and 6.1.1.4'

loop_
_geom_angle_atom_site_label_1
_geom_angle_atom_site_label_2
_geom_angle_atom_site_label_3
_geom_angle
C18 O1 C19 114.7(4)
C20 O4 C21 116.9(4)
C22 O6 C23 118.4(4)
C2 C1 Cl1 118.6(4)
C2 C1 C6 122.2(5)
C6 C1 Cl1 119.2(3)
C1 C2 H2 120.1
C3 C2 C1 119.9(6)
C3 C2 H2 120.1
C2 C3 H3 120.1
C2 C3 C4 119.9(5)
C4 C3 H3 120.1
C3 C4 H4 119.9
C3 C4 C5 120.2(6)
C5 C4 H4 119.9
C4 C5 H5 119.8
C6 C5 C4 120.5(5)
C6 C5 H5 119.8
C1 C6 C5 117.4(4)
C1 C6 C7 121.6(4)
C5 C6 C7 120.9(4)
C8 C7 C6 178.0(4)
C7 C8 C9 178.8(4)
C8 C9 C10 112.0(3)
C8 C9 C13 114.7(3)
C8 C9 C16 112.3(3)
C10 C9 C16 110.6(3)
C13 C9 C10 105.0(3)
C13 C9 C16 101.6(3)
O3 C10 C9 125.3(3)
O3 C10 C11 126.5(3)
C11 C10 C9 108.2(3)
C10 C11 H11A 110.4
C10 C11 H11B 110.4
C10 C11 C12 106.6(3)
H11A C11 H11B 108.6
C12 C11 H11A 110.4
C12 C11 H11B 110.4
C11 C12 H12A 110.6
C11 C12 H12B 110.6
C11 C12 C13 105.8(3)
H12A C12 H12B 108.7
C13 C12 H12A 110.6
C13 C12 H12B 110.6
C9 C13 C12 103.5(3)
C9 C13 H13 110.5
C9 C13 C14 105.1(3)
C12 C13 H13 110.5
C14 C13 C12 116.3(3)
C14 C13 H13 110.5
C15 C14 C13 106.1(3)
C20 C14 C13 109.4(3)
C20 C14 C15 113.0(3)
C22 C14 C13 112.3(3)
C22 C14 C15 110.2(3)
C22 C14 C20 105.9(3)
C14 C15 H15A 110.5
C14 C15 H15B 110.5
H15A C15 H15B 108.7
C16 C15 C14 106.0(3)
C16 C15 H15A 110.5
C16 C15 H15B 110.5
C9 C16 H16 108.1
C15 C16 C9 102.3(3)
C15 C16 H16 108.1
C17 C16 C9 115.7(3)
C17 C16 C15 114.1(3)
C17 C16 H16 108.1
C16 C17 H17A 109.5
C16 C17 H17B 109.5
H17A C17 H17B 108.1
C18 C17 C16 110.5(3)
C18 C17 H17A 109.5
C18 C17 H17B 109.5
O1 C18 C17 112.2(3)
O2 C18 O1 123.9(4)
O2 C18 C17 123.9(4)
O1 C19 H19A 109.5
O1 C19 H19B 109.5
O1 C19 H19C 109.5
H19A C19 H19B 109.5
H19A C19 H19C 109.5
H19B C19 H19C 109.5
O4 C20 C14 109.1(3)
O5 C20 O4 125.1(3)
O5 C20 C14 125.7(4)
O4 C21 H21A 109.5
O4 C21 H21B 109.5
O4 C21 H21C 109.5
H21A C21 H21B 109.5
H21A C21 H21C 109.5
H21B C21 H21C 109.5
O6 C22 C14 108.4(3)
O7 C22 O6 125.8(4)
O7 C22 C14 125.8(4)
O6 C23 H23A 109.5
O6 C23 H23B 109.5
O6 C23 H23C 109.5
H23A C23 H23B 109.5
H23A C23 H23C 109.5
H23B C23 H23C 109.5

loop_
_geom_bond_atom_site_label_1
_geom_bond_atom_site_label_2
_geom_bond_distance
Cl1 C1 1.750(6)
O1 C18 1.327(5)
O1 C19 1.447(6)
O2 C18 1.191(5)
O3 C10 1.186(5)
O4 C20 1.319(5)
O4 C21 1.447(5)
O5 C20 1.196(5)
O6 C22 1.327(5)
O6 C23 1.440(5)
O7 C22 1.187(5)
C1 C2 1.372(6)
C1 C6 1.373(6)
C2 H2 0.9300
C2 C3 1.346(10)
C3 H3 0.9300
C3 C4 1.371(10)
C4 H4 0.9300
C4 C5 1.386(7)
C5 H5 0.9300
C5 C6 1.376(7)
C6 C7 1.432(5)
C7 C8 1.200(5)
C8 C9 1.452(5)
C9 C10 1.547(4)
C9 C13 1.543(5)
C9 C16 1.569(5)
C10 C11 1.508(5)
C11 H11A 0.9700
C11 H11B 0.9700
C11 C12 1.518(5)
C12 H12A 0.9700
C12 H12B 0.9700
C12 C13 1.551(4)
C13 H13 0.9800
C13 C14 1.547(5)
C14 C15 1.542(5)
C14 C20 1.535(5)
C14 C22 1.530(5)
C15 H15A 0.9700
C15 H15B 0.9700
C15 C16 1.525(5)
C16 H16 0.9800
C16 C17 1.520(5)
C17 H17A 0.9700
C17 H17B 0.9700
C17 C18 1.510(5)
C19 H19A 0.9600
C19 H19B 0.9600
C19 H19C 0.9600
C21 H21A 0.9600
C21 H21B 0.9600
C21 H21C 0.9600
C23 H23A 0.9600
C23 H23B 0.9600
C23 H23C 0.9600
